data_7236598
loop_
_publ_author_name
'Takahashi, Kohtaro'
'Kumagai, Daichi'
'Yamada, Naoya'
'Kuzuhara, Daiki'
'Yamaguchi, Yuji'
'Aratani, Naoki'
'Koganezawa, Tomoyuki'
'Koshika, Sota'
'Yoshimoto, Noriyuki'
'Masuo, Sadahiro'
'Suzuki, Mitsuharu'
'Nakayama, Ken-ichi'
'Yamada, Hiroko'

_publ_section_title
;
 Side-chain engineering in a thermal precursor approach for efficient
 photocurrent generation
;
_journal_issue 27
_journal_name_full 'Journal of Materials Chemistry A'
_journal_page_first 14003
_journal_paper_doi 10.1039/C7TA04162D
_journal_volume 5
_journal_year 2017
_chemical_formula_moiety 'C108 H114 N8 O4 S4, 4.5(C2 H4 Cl2)'
_chemical_formula_sum 'C117 H132 Cl9 N8 O4 S4'
_chemical_formula_weight 2161.59
_chemical_name_common C6-DPP-CP
_space_group_crystal_system triclinic
_space_group_IT_number 2
_space_group_name_Hall '-P 1'
_space_group_name_H-M_alt 'P -1'
_atom_sites_solution_hydrogens geom
_audit_creation_method SHELXL-2014/7
_audit_update_record
;
2016-07-11 deposited with the CCDC.
2017-06-01 downloaded from the CCDC.
;
_cell_angle_alpha 106.590(8)
_cell_angle_beta 100.966(9)
_cell_angle_gamma 109.185(7)
_cell_formula_units_Z 2
_cell_length_a 17.452(10)
_cell_length_b 17.834(10)
_cell_length_c 20.187(11)
_cell_measurement_reflns_used 3347
_cell_measurement_temperature 90
_cell_measurement_theta_max 23.88
_cell_measurement_theta_min 2.22
_cell_volume 5400(5)
_computing_cell_refinement 'APEX2 (Bruker AXS, 2006)'
_computing_data_collection 'APEX2 (Bruker AXS, 2006)'
_computing_data_reduction 'SAINT (Bruker AXS, 2004)'
_computing_molecular_graphics 'XSHEL (Bruker AXS,2002)'
_computing_publication_material 'XCIF (Bruker AXS, 2001)'
_computing_structure_refinement 'SHELXL-97 (Sheldrick, 1997)'
_computing_structure_solution 'SHELXS-97 (Sheldrick, 1997)'
_diffrn_ambient_temperature 90
_diffrn_detector_area_resol_mean 8.333
_diffrn_measured_fraction_theta_full 0.986
_diffrn_measured_fraction_theta_max 0.986
_diffrn_measurement_device_type 'Bruker APEXII CCD area detector'
_diffrn_measurement_method 'phi and omega scans'
_diffrn_radiation_monochromator graphite
_diffrn_radiation_source 'fine-focus sealed tube'
_diffrn_radiation_type MoK\a
_diffrn_radiation_wavelength 0.71073
_diffrn_reflns_av_R_equivalents 0.0693
_diffrn_reflns_av_unetI/netI 0.1491
_diffrn_reflns_Laue_measured_fraction_full 0.986
_diffrn_reflns_Laue_measured_fraction_max 0.986
_diffrn_reflns_limit_h_max 19
_diffrn_reflns_limit_h_min -19
_diffrn_reflns_limit_k_max 18
_diffrn_reflns_limit_k_min -20
_diffrn_reflns_limit_l_max 22
_diffrn_reflns_limit_l_min -18
_diffrn_reflns_number 23951
_diffrn_reflns_point_group_measured_fraction_full 0.986
_diffrn_reflns_point_group_measured_fraction_max 0.986
_diffrn_reflns_theta_full 23.500
_diffrn_reflns_theta_max 23.500
_diffrn_reflns_theta_min 1.301
_exptl_absorpt_coefficient_mu 0.368
_exptl_absorpt_correction_T_max 0.982
_exptl_absorpt_correction_T_min 0.641
_exptl_absorpt_correction_type multi-scan
_exptl_absorpt_process_details
;
SADABS Sheldrick 1996
;
_exptl_crystal_colour violet
_exptl_crystal_density_diffrn 1.330
_exptl_crystal_description prism
_exptl_crystal_F_000 2278
_exptl_crystal_recrystallization_method 'Re-crystallisation from solvent: dichloroethane, hexane'
_exptl_crystal_size_max 0.300
_exptl_crystal_size_mid 0.100
_exptl_crystal_size_min 0.050
_refine_diff_density_max 0.893
_refine_diff_density_min -0.872
_refine_diff_density_rms 0.131
_refine_ls_extinction_method none
_refine_ls_goodness_of_fit_ref 1.047
_refine_ls_hydrogen_treatment constr
_refine_ls_matrix_type full
_refine_ls_number_parameters 1290
_refine_ls_number_reflns 15747
_refine_ls_number_restraints 6
_refine_ls_restrained_S_all 1.047
_refine_ls_R_factor_all 0.1978
_refine_ls_R_factor_gt 0.1093
_refine_ls_shift/su_max 0.001
_refine_ls_shift/su_mean 0.000
_refine_ls_structure_factor_coef Fsqd
_refine_ls_weighting_details 'w=1/[\s^2^(Fo^2^)+(0.2000P)^2^] where P=(Fo^2^+2Fc^2^)/3'
_refine_ls_weighting_scheme calc
_refine_ls_wR_factor_gt 0.2730
_refine_ls_wR_factor_ref 0.3568
_reflns_Friedel_coverage 0.000
_reflns_number_gt 7314
_reflns_number_total 15747
_reflns_threshold_expression 'I > 2\s(I)'
_cod_data_source_file c7ta04162d2.cif
_cod_data_source_block 40331KT_0m
_cod_database_code 7236598
_shelx_shelxl_version_number 2014/7
_shelx_space_group_comment
;
The symmetry employed for this shelxl refinement is uniquely defined
by the following loop, which should always be used as a source of
symmetry information in preference to the above space-group names.
They are only intended as comments.
;
_shelx_estimated_absorpt_t_min 0.898
_shelx_estimated_absorpt_t_max 0.982

loop_
_space_group_symop_operation_xyz
'x, y, z'
'-x, -y, -z'

loop_
_atom_site_label
_atom_site_type_symbol
_atom_site_fract_x
_atom_site_fract_y
_atom_site_fract_z
_atom_site_U_iso_or_equiv
_atom_site_adp_type
_atom_site_occupancy
_atom_site_site_symmetry_order
_atom_site_calc_flag
_atom_site_refinement_flags_posn
_atom_site_refinement_flags_adp
C1 C 1.1064(5) 0.4067(5) 0.9236(4) 0.040(2) Uani 1 1 d . .
C2 C 1.1834(5) 0.4866(5) 0.9576(4) 0.042(2) Uani 1 1 d . .
C3 C 1.1756(5) 0.5337(5) 1.0170(4) 0.038(2) Uani 1 1 d . .
C4 C 1.0959(5) 0.4837(5) 1.0247(4) 0.037(2) Uani 1 1 d . .
C5 C 1.0659(5) 0.5048(5) 1.0840(4) 0.036(2) Uani 1 1 d . .
C6 C 0.9950(5) 0.4498(5) 1.0945(4) 0.038(2) Uani 1 1 d . .
C7 C 0.9671(6) 0.4584(5) 1.1562(5) 0.049(2) Uani 1 1 d . .
C8 C 0.9063(6) 0.3814(5) 1.1465(5) 0.046(2) Uani 1 1 d . .
C9 C 0.8920(5) 0.3241(5) 1.0763(4) 0.041(2) Uani 1 1 d . .
C10 C 0.8336(5) 0.2367(5) 1.0456(4) 0.039(2) Uani 1 1 d . .
H1 H 0.8041 0.2169 1.0763 0.047 Uiso 1 1 calc R U
C11 C 0.8140(5) 0.1770(5) 0.9776(4) 0.0359(19) Uani 1 1 d . .
C12 C 0.7516(5) 0.0894(5) 0.9538(4) 0.0330(19) Uani 1 1 d . U
C13 C 0.7450(5) 0.0507(5) 0.8842(4) 0.037(2) Uani 1 1 d . .
C14 C 0.8058(5) 0.1129(5) 0.8655(4) 0.0332(19) Uani 1 1 d . .
C15 C 0.8253(5) 0.0976(5) 0.7990(4) 0.0333(19) Uani 1 1 d . .
C16 C 0.8970(5) 0.1526(5) 0.7879(4) 0.037(2) Uani 1 1 d . .
C17 C 0.9301(5) 0.1390(5) 0.7282(4) 0.040(2) Uani 1 1 d . .
C18 C 1.0067(5) 0.2078(5) 0.7478(5) 0.046(2) Uani 1 1 d . .
C19 C 1.0216(5) 0.2661(5) 0.8186(4) 0.041(2) Uani 1 1 d . .
C20 C 1.0910(5) 0.3442(5) 0.8573(4) 0.042(2) Uani 1 1 d . .
H2 H 1.1344 0.3567 0.8349 0.050 Uiso 1 1 calc R U
N1 N 1.0556(4) 0.4062(4) 0.9665(3) 0.0376(16) Uani 1 1 d . .
N2 N 0.9447(4) 0.3669(4) 1.0461(3) 0.0371(16) Uani 1 1 d . .
H3 H 0.9468 0.3450 1.0019 0.045 Uiso 1 1 calc R U
N3 N 0.8455(4) 0.1901(4) 0.9231(3) 0.0371(16) Uani 1 1 d . .
N4 N 0.9542(4) 0.2311(4) 0.8416(3) 0.0372(16) Uani 1 1 d . .
H4 H 0.9480 0.2548 0.8839 0.045 Uiso 1 1 calc R U
C21 C 1.2711(6) 0.5187(5) 0.9468(5) 0.049(2) Uani 1 1 d . .
H130 H 1.2737 0.4816 0.9004 0.058 Uiso 1 1 calc R U
C22 C 1.2924(5) 0.6094(5) 0.9530(5) 0.047(2) Uani 1 1 d . .
H5 H 1.3091 0.6299 0.9172 0.056 Uiso 1 1 calc R U
C23 C 1.2860(5) 0.6586(6) 1.0127(5) 0.053(2) Uani 1 1 d . .
H6 H 1.2989 0.7177 1.0236 0.063 Uiso 1 1 calc R U
C24 C 1.2562(5) 0.6132(5) 1.0627(5) 0.049(2) Uani 1 1 d . .
H131 H 1.2481 0.6514 1.1054 0.058 Uiso 1 1 calc R U
C25 C 1.3247(5) 0.5787(6) 1.0861(5) 0.051(2) Uani 1 1 d . .
C26 C 1.3326(6) 0.5227(6) 1.0168(4) 0.050(2) Uani 1 1 d . .
H7 H 1.3187 0.4641 1.0164 0.060 Uiso 1 1 calc R U
H8 H 1.3923 0.5463 1.0163 0.060 Uiso 1 1 calc R U
C27 C 1.2947(6) 0.5265(6) 1.1322(5) 0.055(3) Uani 1 1 d . .
H9 H 1.2432 0.4746 1.1016 0.082 Uiso 1 1 calc R U
H10 H 1.2818 0.5612 1.1722 0.082 Uiso 1 1 calc R U
H11 H 1.3400 0.5105 1.1521 0.082 Uiso 1 1 calc R U
C28 C 1.4123(6) 0.6562(6) 1.1336(5) 0.055(2) Uani 1 1 d . .
H12 H 1.4556 0.6346 1.1465 0.082 Uiso 1 1 calc R U
H13 H 1.4058 0.6903 1.1781 0.082 Uiso 1 1 calc R U
H14 H 1.4302 0.6920 1.1059 0.082 Uiso 1 1 calc R U
C29 C 0.9965(6) 0.5252(6) 1.2330(5) 0.062(3) Uani 1 1 d . .
H132 H 1.0370 0.5830 1.2385 0.075 Uiso 1 1 calc R U
C30 C 0.9154(8) 0.5257(7) 1.2504(5) 0.076(3) Uani 1 1 d . .
H15 H 0.9073 0.5771 1.2672 0.092 Uiso 1 1 calc R U
C31 C 0.8571(8) 0.4508(7) 1.2407(5) 0.074(3) Uani 1 1 d . .
H16 H 0.8052 0.4443 1.2515 0.089 Uiso 1 1 calc R U
C32 C 0.8800(7) 0.3777(6) 1.2112(5) 0.065(3) Uani 1 1 d . .
H133 H 0.8332 0.3213 1.2011 0.078 Uiso 1 1 calc R U
C33 C 0.9651(7) 0.3954(7) 1.2690(5) 0.075(3) Uani 1 1 d . .
H17 H 0.9837 0.3486 1.2518 0.089 Uiso 1 1 calc R U
H18 H 0.9544 0.3966 1.3157 0.089 Uiso 1 1 calc R U
C34 C 1.0384(8) 0.4839(7) 1.2817(5) 0.078(3) Uani 1 1 d . .
C35 C 1.0679(8) 0.5436(7) 1.3620(6) 0.099(4) Uani 1 1 d . .
H19 H 1.0901 0.5172 1.3930 0.149 Uiso 1 1 calc R U
H20 H 1.0194 0.5533 1.3745 0.149 Uiso 1 1 calc R U
H21 H 1.1129 0.5985 1.3697 0.149 Uiso 1 1 calc R U
C36 C 1.1146(7) 0.4697(8) 1.2619(6) 0.086(4) Uani 1 1 d . .
H22 H 1.1581 0.5246 1.2676 0.129 Uiso 1 1 calc R U
H23 H 1.0953 0.4298 1.2113 0.129 Uiso 1 1 calc R U
H24 H 1.1391 0.4459 1.2942 0.129 Uiso 1 1 calc R U
C37 C 0.7078(5) 0.0334(5) 0.9887(4) 0.043(2) Uani 1 1 d . .
H134 H 0.7123 0.0652 1.0398 0.051 Uiso 1 1 calc R U
C38 C 0.6149(6) -0.0196(5) 0.9382(5) 0.049(2) Uani 1 1 d . .
H25 H 0.5669 -0.0239 0.9550 0.058 Uiso 1 1 calc R U
C39 C 0.6080(5) -0.0577(5) 0.8708(5) 0.046(2) Uani 1 1 d . .
H26 H 0.5541 -0.0911 0.8341 0.055 Uiso 1 1 calc R U
C40 C 0.6907(5) -0.0455(5) 0.8545(4) 0.038(2) Uani 1 1 d . .
H135 H 0.6821 -0.0738 0.8016 0.045 Uiso 1 1 calc R U
C41 C 0.7401(6) -0.0791(6) 0.9028(5) 0.051(2) Uani 1 1 d . .
C42 C 0.7470(6) -0.0342(6) 0.9821(5) 0.058(3) Uani 1 1 d . .
H27 H 0.8078 -0.0057 1.0125 0.070 Uiso 1 1 calc R U
H28 H 0.7165 -0.0773 1.0005 0.070 Uiso 1 1 calc R U
C43 C 0.6881(7) -0.1774(5) 0.8772(5) 0.061(3) Uani 1 1 d . .
H29 H 0.6818 -0.2050 0.8258 0.091 Uiso 1 1 calc R U
H30 H 0.6314 -0.1884 0.8831 0.091 Uiso 1 1 calc R U
H31 H 0.7182 -0.2005 0.9065 0.091 Uiso 1 1 calc R U
C44 C 0.8260(7) -0.0638(6) 0.8936(5) 0.062(3) Uani 1 1 d . .
H32 H 0.8193 -0.0974 0.8435 0.093 Uiso 1 1 calc R U
H33 H 0.8581 -0.0811 0.9274 0.093 Uiso 1 1 calc R U
H34 H 0.8571 -0.0028 0.9040 0.093 Uiso 1 1 calc R U
C45 C 0.9078(5) 0.0753(6) 0.6554(5) 0.047(2) Uani 1 1 d . .
H136 H 0.8492 0.0291 0.6398 0.057 Uiso 1 1 calc R U
C46 C 0.9176(6) 0.1215(6) 0.6041(5) 0.061(3) Uani 1 1 d . .
H35 H 0.8730 0.1047 0.5607 0.073 Uiso 1 1 calc R U
C47 C 0.9896(6) 0.1850(6) 0.6218(5) 0.058(3) Uani 1 1 d . .
H36 H 1.0023 0.2183 0.5929 0.070 Uiso 1 1 calc R U
C48 C 1.0527(6) 0.2019(6) 0.6936(5) 0.053(2) Uani 1 1 d . .
H137 H 1.1069 0.2537 0.7084 0.064 Uiso 1 1 calc R U
C49 C 1.0670(6) 0.1175(6) 0.6808(5) 0.059(3) Uani 1 1 d . .
H37 H 1.1061 0.1226 0.7259 0.070 Uiso 1 1 calc R U
H38 H 1.0940 0.1087 0.6420 0.070 Uiso 1 1 calc R U
C50 C 0.9800(6) 0.0385(6) 0.6581(6) 0.063(3) Uani 1 1 d . .
C51 C 0.9771(7) -0.0035(7) 0.7124(7) 0.076(3) Uani 1 1 d . .
H39 H 0.9187 -0.0452 0.7011 0.114 Uiso 1 1 calc R U
H40 H 0.9950 0.0400 0.7614 0.114 Uiso 1 1 calc R U
H41 H 1.0157 -0.0328 0.7105 0.114 Uiso 1 1 calc R U
C52 C 0.9639(7) -0.0245(7) 0.5848(6) 0.081(4) Uani 1 1 d . .
H42 H 1.0076 -0.0477 0.5870 0.121 Uiso 1 1 calc R U
H43 H 0.9661 0.0039 0.5498 0.121 Uiso 1 1 calc R U
H44 H 0.9073 -0.0713 0.5695 0.121 Uiso 1 1 calc R U
C53 C 1.1142(5) 0.5863(5) 1.1412(5) 0.042(2) Uani 1 1 d . .
C54 C 1.1551(5) 0.6538(5) 1.1928(5) 0.044(2) Uani 1 1 d . .
C55 C 1.2021(5) 0.7283(5) 1.2548(4) 0.043(2) Uani 1 1 d . .
C56 C 1.1811(5) 0.7551(5) 1.3168(5) 0.045(2) Uani 1 1 d . .
H45 H 1.1299 0.7237 1.3241 0.054 Uiso 1 1 calc R U
C57 C 1.2438(5) 0.8346(5) 1.3689(5) 0.042(2) Uani 1 1 d . .
H46 H 1.2388 0.8627 1.4145 0.051 Uiso 1 1 calc R U
C58 C 1.3128(5) 0.8669(5) 1.3462(4) 0.038(2) Uani 1 1 d . .
S1 S 1.30036(13) 0.79918(13) 1.26085(11) 0.0418(6) Uani 1 1 d . .
C59 C 1.3829(5) 0.9482(5) 1.3900(4) 0.0329(18) Uani 1 1 d . .
C60 C 1.3904(5) 1.0071(5) 1.4545(4) 0.0348(19) Uani 1 1 d . .
C61 C 1.4697(5) 1.0795(5) 1.4799(4) 0.0340(19) Uani 1 1 d . .
C62 C 1.5146(6) 1.0636(5) 1.4287(4) 0.040(2) Uani 1 1 d . .
O1 O 1.5841(4) 1.1040(3) 1.4228(3) 0.0402(14) Uani 1 1 d . .
N5 N 1.4575(4) 0.9814(4) 1.3738(3) 0.0343(16) Uani 1 1 d . .
C63 C 1.4843(5) 0.9440(5) 1.3143(4) 0.042(2) Uani 1 1 d . .
H47 H 1.4616 0.8813 1.3012 0.050 Uiso 1 1 calc R U
H48 H 1.5475 0.9664 1.3305 0.050 Uiso 1 1 calc R U
C64 C 1.4547(6) 0.9626(6) 1.2458(4) 0.046(2) Uani 1 1 d . .
H49 H 1.3920 0.9450 1.2320 0.055 Uiso 1 1 calc R U
H50 H 1.4818 1.0250 1.2574 0.055 Uiso 1 1 calc R U
C65 C 1.4767(7) 0.9164(6) 1.1828(5) 0.063(3) Uani 1 1 d . .
H51 H 1.4506 0.9254 1.1393 0.075 Uiso 1 1 calc R U
H52 H 1.4509 0.8542 1.1726 0.075 Uiso 1 1 calc R U
C66 C 1.5707(8) 0.9439(9) 1.1941(6) 0.085(4) Uani 1 1 d . .
H53 H 1.5975 0.9344 1.2370 0.102 Uiso 1 1 calc R U
H54 H 1.5973 1.0058 1.2036 0.102 Uiso 1 1 calc R U
C67 C 1.5865(11) 0.8923(13) 1.1257(7) 0.137(7) Uani 1 1 d . .
H55 H 1.5496 0.8308 1.1108 0.164 Uiso 1 1 calc R U
H56 H 1.5684 0.9103 1.0855 0.164 Uiso 1 1 calc R U
C68 C 1.6684(12) 0.9007(12) 1.1339(9) 0.139(6) Uani 1 1 d . .
H57 H 1.7043 0.9592 1.1402 0.208 Uiso 1 1 calc R U
H58 H 1.6704 0.8600 1.0905 0.208 Uiso 1 1 calc R U
H59 H 1.6895 0.8891 1.1768 0.208 Uiso 1 1 calc R U
C69 C 1.3450(6) 1.0246(6) 1.5058(5) 0.044(2) Uani 1 1 d . .
O2 O 1.2756(4) 0.9836(4) 1.5114(3) 0.0496(15) Uani 1 1 d . .
N6 N 1.3997(4) 1.1063(4) 1.5586(3) 0.0402(17) Uani 1 1 d . .
C70 C 1.3763(5) 1.1404(6) 1.6226(5) 0.049(2) Uani 1 1 d . .
H60 H 1.4290 1.1796 1.6638 0.059 Uiso 1 1 calc R U
H61 H 1.3452 1.0926 1.6361 0.059 Uiso 1 1 calc R U
C71 C 1.3215(6) 1.1877(6) 1.6106(5) 0.051(2) Uani 1 1 d . .
H62 H 1.2737 1.1519 1.5647 0.061 Uiso 1 1 calc R U
H63 H 1.3559 1.2409 1.6052 0.061 Uiso 1 1 calc R U
C72 C 1.2854(6) 1.2107(6) 1.6727(5) 0.059(3) Uani 1 1 d . .
H64 H 1.2517 1.1572 1.6780 0.071 Uiso 1 1 calc R U
H65 H 1.2458 1.2369 1.6595 0.071 Uiso 1 1 calc R U
C73 C 1.3516(6) 1.2718(7) 1.7460(5) 0.070(3) Uani 1 1 d . .
H66 H 1.3845 1.3265 1.7422 0.084 Uiso 1 1 calc R U
H67 H 1.3921 1.2467 1.7599 0.084 Uiso 1 1 calc R U
C74 C 1.3067(7) 1.2894(7) 1.8071(5) 0.074(3) Uani 1 1 d . .
H68 H 1.2669 1.3151 1.7930 0.089 Uiso 1 1 calc R U
H69 H 1.2724 1.2340 1.8093 0.089 Uiso 1 1 calc R U
C75 C 1.3676(9) 1.3467(9) 1.8801(7) 0.119(5) Uani 1 1 d . .
H138 H 1.3361 1.3549 1.9150 0.178 Uiso 1 1 calc R U
H139 H 1.4063 1.3211 1.8951 0.178 Uiso 1 1 calc R U
H140 H 1.4008 1.4022 1.8788 0.178 Uiso 1 1 calc R U
C76 C 1.4747(5) 1.1401(5) 1.5423(4) 0.0364(19) Uani 1 1 d . .
C77 C 1.5444(5) 1.2234(5) 1.5826(4) 0.0364(19) Uani 1 1 d . .
C78 C 1.6187(5) 1.2496(5) 1.5669(4) 0.041(2) Uani 1 1 d . .
H73 H 1.6312 1.2145 1.5291 0.050 Uiso 1 1 calc R U
C79 C 1.6764(5) 1.3357(5) 1.6132(4) 0.045(2) Uani 1 1 d . .
H74 H 1.7316 1.3637 1.6102 0.054 Uiso 1 1 calc R U
C80 C 1.6437(6) 1.3721(6) 1.6611(5) 0.053(2) Uani 1 1 d . .
H75 H 1.6731 1.4291 1.6960 0.063 Uiso 1 1 calc R U
S2 S 1.54285(14) 1.30527(14) 1.65328(11) 0.0477(6) Uani 1 1 d . .
C81 C 0.7712(5) 0.0185(5) 0.7407(4) 0.0340(19) Uani 1 1 d . .
C82 C 0.7242(5) -0.0485(5) 0.6928(4) 0.0360(19) Uani 1 1 d . .
C83 C 0.6683(5) -0.1296(5) 0.6392(4) 0.039(2) Uani 1 1 d . .
C84 C 0.6812(6) -0.1787(5) 0.5814(4) 0.047(2) Uani 1 1 d . .
H76 H 0.7326 -0.1610 0.5694 0.056 Uiso 1 1 calc R U
C85 C 0.6128(6) -0.2574(5) 0.5410(4) 0.044(2) Uani 1 1 d . .
H77 H 0.6130 -0.2990 0.4994 0.053 Uiso 1 1 calc R U
C86 C 0.5449(5) -0.2686(5) 0.5677(4) 0.039(2) Uani 1 1 d . .
S3 S 0.56827(13) -0.18126(12) 0.64504(10) 0.0392(6) Uani 1 1 d . .
C87 C 0.4661(5) -0.3440(5) 0.5356(4) 0.040(2) Uani 1 1 d . .
C88 C 0.4508(5) -0.4195(5) 0.4787(4) 0.040(2) Uani 1 1 d . .
C89 C 0.3660(5) -0.4783(5) 0.4607(4) 0.041(2) Uani 1 1 d . .
C90 C 0.3242(6) -0.4386(5) 0.5061(4) 0.041(2) Uani 1 1 d . .
O3 O 0.2535(4) -0.4620(4) 0.5112(3) 0.0571(17) Uani 1 1 d . .
N7 N 0.3909(4) -0.3556(4) 0.5518(3) 0.0427(17) Uani 1 1 d . .
C91 C 0.3697(5) -0.2959(5) 0.6027(4) 0.041(2) Uani 1 1 d . .
H78 H 0.3083 -0.3087 0.5834 0.049 Uiso 1 1 calc R U
H79 H 0.4030 -0.2371 0.6065 0.049 Uiso 1 1 calc R U
C92 C 0.3879(6) -0.2995(5) 0.6786(4) 0.045(2) Uani 1 1 d . .
H80 H 0.3531 -0.3577 0.6751 0.054 Uiso 1 1 calc R U
H81 H 0.4488 -0.2884 0.6973 0.054 Uiso 1 1 calc R U
C93 C 0.3683(6) -0.2354(6) 0.7317(4) 0.049(2) Uani 1 1 d . .
H82 H 0.3072 -0.2469 0.7134 0.058 Uiso 1 1 calc R U
H83 H 0.4025 -0.1771 0.7348 0.058 Uiso 1 1 calc R U
C94 C 0.3879(6) -0.2384(5) 0.8083(4) 0.048(2) Uani 1 1 d . .
H84 H 0.3498 -0.2950 0.8056 0.057 Uiso 1 1 calc R U
H85 H 0.4475 -0.2328 0.8242 0.057 Uiso 1 1 calc R U
C95 C 0.3772(6) -0.1699(6) 0.8648(4) 0.052(2) Uani 1 1 d . .
H86 H 0.3171 -0.1766 0.8501 0.062 Uiso 1 1 calc R U
H87 H 0.4139 -0.1131 0.8667 0.062 Uiso 1 1 calc R U
C96 C 0.3999(7) -0.1724(5) 0.9409(5) 0.059(3) Uani 1 1 d . .
H88 H 0.3626 -0.2277 0.9400 0.089 Uiso 1 1 calc R U
H89 H 0.3921 -0.1262 0.9753 0.089 Uiso 1 1 calc R U
H90 H 0.4596 -0.1648 0.9564 0.089 Uiso 1 1 calc R U
C97 C 0.4916(6) -0.4565(5) 0.4336(4) 0.044(2) Uani 1 1 d . .
O4 O 0.5638(4) -0.4327(4) 0.4266(3) 0.0497(15) Uani 1 1 d . .
N8 N 0.4265(5) -0.5395(4) 0.3883(3) 0.0451(18) Uani 1 1 d . .
C98 C 0.4454(6) -0.5930(5) 0.3275(4) 0.047(2) Uani 1 1 d . .
H91 H 0.4085 -0.6541 0.3142 0.056 Uiso 1 1 calc R U
H92 H 0.5056 -0.5854 0.3441 0.056 Uiso 1 1 calc R U
C99 C 0.4308(6) -0.5696(5) 0.2606(4) 0.049(2) Uani 1 1 d . .
H93 H 0.3685 -0.5935 0.2359 0.059 Uiso 1 1 calc R U
H94 H 0.4525 -0.5065 0.2769 0.059 Uiso 1 1 calc R U
C100 C 0.4723(6) -0.6007(7) 0.2067(5) 0.067(3) Uani 1 1 d . .
H95 H 0.4516 -0.6637 0.1912 0.080 Uiso 1 1 calc R U
H96 H 0.5348 -0.5758 0.2312 0.080 Uiso 1 1 calc R U
C101 C 0.4564(7) -0.5794(9) 0.1405(6) 0.084(4) Uani 1 1 d . .
H97 H 0.4698 -0.5173 0.1568 0.101 Uiso 1 1 calc R U
H98 H 0.3946 -0.6102 0.1135 0.101 Uiso 1 1 calc R U
C102 C 0.5049(8) -0.5992(9) 0.0872(7) 0.101(5) Uani 1 1 d . .
H99 H 0.4986 -0.5701 0.0528 0.121 Uiso 1 1 calc R U
H100 H 0.5664 -0.5760 0.1145 0.121 Uiso 1 1 calc R U
C103 C 0.4766(9) -0.6849(10) 0.0488(8) 0.118(5) Uani 1 1 d . .
H103 H 0.4204 -0.7055 0.0130 0.177 Uiso 1 1 calc R U
H104 H 0.4721 -0.7155 0.0822 0.177 Uiso 1 1 calc R U
H105 H 0.5171 -0.6951 0.0235 0.177 Uiso 1 1 calc R U
C104 C 0.3510(6) -0.5512(5) 0.4035(4) 0.042(2) Uani 1 1 d . .
C105 C 0.2714(6) -0.6266(5) 0.3663(4) 0.042(2) Uani 1 1 d . .
C106 C 0.1988(7) -0.6369(6) 0.3831(5) 0.067(3) Uani 1 1 d . .
H109 H 0.1947 -0.5939 0.4210 0.080 Uiso 1 1 calc R U
C107 C 0.1296(7) -0.7155(6) 0.3407(5) 0.068(3) Uani 1 1 d . .
H110 H 0.0743 -0.7311 0.3462 0.082 Uiso 1 1 calc R U
C108 C 0.1516(6) -0.7660(6) 0.2913(5) 0.060(3) Uani 1 1 d . .
H111 H 0.1139 -0.8221 0.2579 0.072 Uiso 1 1 calc R U
S4 S 0.25527(18) -0.71690(16) 0.29615(15) 0.0738(9) Uani 1 1 d . .
Cl1 Cl 0.81540(18) 0.25229(18) 0.49045(15) 0.0771(8) Uani 1 1 d . .
C109 C 0.7759(7) 0.1555(7) 0.4112(6) 0.068(3) Uani 1 1 d . .
H112 H 0.7275 0.1105 0.4151 0.081 Uiso 1 1 calc R U
H113 H 0.7554 0.1661 0.3670 0.081 Uiso 1 1 calc R U
C110 C 0.8429(7) 0.1280(7) 0.4061(6) 0.076(3) Uani 1 1 d . .
H114 H 0.8647 0.1198 0.4513 0.092 Uiso 1 1 calc R U
H115 H 0.8905 0.1727 0.4009 0.092 Uiso 1 1 calc R U
Cl2 Cl 0.8060(2) 0.02908(19) 0.32924(17) 0.0862(9) Uani 1 1 d . .
Cl3 Cl 0.8461(2) 0.7316(2) 0.46262(18) 0.0953(10) Uani 1 1 d . .
C111 C 0.7504(8) 0.6451(9) 0.4397(7) 0.097(4) Uani 1 1 d . .
H116 H 0.7472 0.6309 0.4833 0.116 Uiso 1 1 calc R U
H117 H 0.7032 0.6627 0.4266 0.116 Uiso 1 1 calc R U
C112 C 0.7357(12) 0.5659(9) 0.3786(9) 0.126(6) Uani 1 1 d . .
H118 H 0.6810 0.5205 0.3732 0.151 Uiso 1 1 calc R U
H119 H 0.7815 0.5471 0.3931 0.151 Uiso 1 1 calc R U
Cl4 Cl 0.7322(2) 0.5717(2) 0.2951(2) 0.1035(11) Uani 1 1 d . .
Cl5 Cl 0.8390(3) 0.1750(3) 0.2311(2) 0.1181(13) Uani 1 1 d . .
C113 C 0.8921(9) 0.1116(9) 0.1952(8) 0.097(4) Uani 1 1 d . .
H120 H 0.9320 0.1100 0.2363 0.116 Uiso 1 1 calc R U
H121 H 0.8491 0.0522 0.1667 0.116 Uiso 1 1 calc R U
C114 C 0.9378(8) 0.1394(7) 0.1510(6) 0.080(3) Uani 1 1 d . .
H122 H 0.9835 0.1972 0.1799 0.096 Uiso 1 1 calc R U
H123 H 0.8991 0.1435 0.1108 0.096 Uiso 1 1 calc R U
Cl6 Cl 0.9831(2) 0.0702(2) 0.1150(2) 0.1135(12) Uani 1 1 d . .
Cl7 Cl 0.1379(3) 0.2788(3) 1.1085(2) 0.1386(16) Uani 1 1 d . .
C115 C 0.0678(11) 0.2368(9) 1.0212(7) 0.115(5) Uani 1 1 d . .
H124 H 0.0094 0.2090 1.0231 0.138 Uiso 1 1 calc R U
H125 H 0.0694 0.2851 1.0058 0.138 Uiso 1 1 calc R U
C116 C 0.0818(13) 0.1744(16) 0.9643(11) 0.177(10) Uani 1 1 d . .
H126 H 0.0360 0.1564 0.9184 0.212 Uiso 1 1 calc R U
H127 H 0.0728 0.1233 0.9773 0.212 Uiso 1 1 calc R U
Cl8 Cl 0.1703(6) 0.1990(6) 0.9466(4) 0.243(4) Uani 1 1 d . .
Cl9 Cl 1.0258(3) 0.3888(3) 0.4729(3) 0.1410(17) Uani 1 1 d . .
C117 C 0.9601(11) 0.4718(14) 0.4751(9) 0.182(9) Uani 1 1 d . .
H128 H 0.9454 0.4822 0.4297 0.219 Uiso 1 1 calc R U
H129 H 0.9123 0.4599 0.4957 0.219 Uiso 1 1 calc R U

loop_
_atom_site_aniso_label
_atom_site_aniso_U_11
_atom_site_aniso_U_22
_atom_site_aniso_U_33
_atom_site_aniso_U_23
_atom_site_aniso_U_13
_atom_site_aniso_U_12
C1 0.011(5) 0.028(5) 0.053(5) 0.003(4) -0.008(4) -0.005(4)
C2 0.019(5) 0.033(5) 0.049(5) 0.002(4) -0.001(4) -0.001(4)
C3 0.021(5) 0.025(4) 0.043(5) 0.001(4) -0.003(4) -0.002(4)
C4 0.013(5) 0.032(5) 0.046(5) 0.000(4) -0.004(4) 0.005(4)
C5 0.015(5) 0.019(4) 0.047(5) 0.000(4) -0.011(4) -0.005(4)
C6 0.023(5) 0.029(5) 0.042(5) -0.002(4) -0.005(4) 0.006(4)
C7 0.020(5) 0.039(5) 0.052(6) -0.003(4) -0.008(4) -0.003(4)
C8 0.025(5) 0.035(5) 0.049(5) -0.002(4) 0.001(4) -0.003(4)
C9 0.023(5) 0.033(5) 0.041(5) -0.004(4) -0.007(4) 0.006(4)
C10 0.013(5) 0.035(5) 0.044(5) 0.000(4) -0.003(4) -0.001(4)
C11 0.012(5) 0.030(5) 0.041(5) 0.001(4) -0.012(4) 0.001(4)
C12 0.008(4) 0.031(4) 0.042(4) 0.003(3) -0.002(3) 0.002(3)
C13 0.017(5) 0.035(5) 0.038(5) 0.002(4) -0.008(3) 0.004(4)
C14 0.021(5) 0.027(4) 0.034(4) 0.002(4) -0.007(3) 0.004(4)
C15 0.014(5) 0.023(4) 0.046(5) 0.004(4) -0.006(4) 0.004(4)
C16 0.010(5) 0.032(5) 0.048(5) 0.006(4) -0.004(4) -0.001(4)
C17 0.008(5) 0.035(5) 0.047(5) -0.001(4) -0.011(4) -0.001(4)
C18 0.021(5) 0.043(5) 0.054(5) 0.007(4) -0.001(4) 0.006(5)
C19 0.019(5) 0.029(5) 0.049(5) -0.001(4) -0.004(4) -0.001(4)
C20 0.018(5) 0.034(5) 0.045(5) -0.004(4) 0.000(4) -0.003(4)
N1 0.015(4) 0.028(4) 0.040(4) -0.006(3) -0.009(3) -0.001(3)
N2 0.011(4) 0.031(4) 0.037(4) -0.006(3) -0.011(3) -0.003(3)
N3 0.014(4) 0.025(4) 0.044(4) -0.004(3) -0.009(3) -0.001(3)
N4 0.019(4) 0.028(4) 0.038(4) -0.004(3) -0.006(3) -0.001(3)
C21 0.026(5) 0.041(5) 0.050(5) -0.002(4) 0.003(4) 0.001(4)
C22 0.023(5) 0.041(5) 0.048(5) 0.003(4) -0.002(4) -0.003(4)
C23 0.010(5) 0.038(5) 0.078(7) 0.010(5) -0.011(4) -0.005(4)
C24 0.014(5) 0.037(5) 0.056(5) -0.012(4) -0.012(4) 0.000(4)
C25 0.018(5) 0.044(5) 0.052(5) -0.005(4) -0.011(4) 0.000(4)
C26 0.018(5) 0.041(5) 0.057(6) -0.002(4) -0.010(4) 0.001(4)
C27 0.035(6) 0.060(6) 0.051(5) 0.003(5) -0.004(4) 0.022(5)
C28 0.019(5) 0.049(6) 0.063(6) -0.005(5) -0.002(4) 0.004(5)
C29 0.045(7) 0.039(5) 0.051(6) -0.016(4) 0.004(5) -0.011(5)
C30 0.073(9) 0.050(7) 0.061(7) -0.015(5) 0.015(6) 0.005(7)
C31 0.057(8) 0.058(7) 0.059(6) -0.014(5) 0.014(5) -0.002(6)
C32 0.054(7) 0.035(5) 0.055(6) -0.008(5) -0.002(5) -0.012(5)
C33 0.057(8) 0.060(7) 0.054(6) 0.006(5) -0.015(5) -0.008(6)
C34 0.065(9) 0.066(7) 0.038(6) -0.005(5) -0.019(5) -0.010(6)
C35 0.081(10) 0.067(8) 0.065(7) -0.003(6) -0.013(6) -0.027(7)
C36 0.035(7) 0.081(8) 0.081(8) 0.004(6) -0.015(6) -0.007(6)
C37 0.019(5) 0.037(5) 0.041(5) 0.003(4) -0.010(4) -0.003(4)
C38 0.016(5) 0.035(5) 0.062(6) 0.003(5) -0.003(4) -0.007(4)
C39 0.021(5) 0.029(5) 0.048(5) -0.005(4) -0.007(4) -0.011(4)
C40 0.027(5) 0.021(4) 0.038(5) 0.000(3) -0.004(4) -0.004(4)
C41 0.036(6) 0.040(5) 0.061(6) 0.015(5) 0.008(5) 0.007(5)
C42 0.037(6) 0.043(6) 0.061(6) 0.008(5) -0.013(4) 0.002(5)
C43 0.066(8) 0.033(5) 0.063(6) 0.006(5) 0.011(5) 0.012(5)
C44 0.062(8) 0.056(6) 0.067(6) 0.019(5) 0.003(5) 0.034(6)
C45 0.014(5) 0.044(5) 0.054(6) 0.004(5) 0.001(4) -0.006(4)
C46 0.019(6) 0.067(7) 0.052(6) -0.004(5) -0.008(4) -0.002(5)
C47 0.034(7) 0.059(6) 0.051(6) 0.003(5) 0.000(5) 0.004(6)
C48 0.018(5) 0.046(5) 0.056(6) -0.006(4) -0.003(4) -0.004(4)
C49 0.014(5) 0.052(6) 0.067(6) -0.007(5) -0.008(4) 0.000(5)
C50 0.029(6) 0.038(5) 0.086(7) -0.005(5) 0.011(5) -0.001(5)
C51 0.045(8) 0.060(7) 0.116(10) 0.027(7) 0.019(7) 0.023(6)
C52 0.040(7) 0.067(7) 0.078(7) -0.024(6) 0.000(5) 0.007(6)
C53 0.025(5) 0.036(5) 0.052(5) 0.010(5) 0.003(4) 0.008(4)
C54 0.015(5) 0.032(5) 0.052(5) -0.006(4) -0.008(4) 0.000(4)
C55 0.018(5) 0.030(5) 0.051(5) -0.005(4) -0.005(4) 0.000(4)
C56 0.017(5) 0.033(5) 0.059(6) 0.002(4) 0.000(4) 0.000(4)
C57 0.026(5) 0.025(4) 0.050(5) -0.003(4) 0.001(4) 0.001(4)
C58 0.012(5) 0.028(4) 0.050(5) 0.004(4) -0.008(4) -0.001(4)
S1 0.0191(12) 0.0299(11) 0.0459(12) -0.0055(9) -0.0070(9) 0.0000(10)
C59 0.012(5) 0.025(4) 0.041(5) 0.003(4) -0.005(3) -0.003(4)
C60 0.009(4) 0.037(5) 0.044(5) 0.008(4) -0.004(3) 0.005(4)
C61 0.006(4) 0.038(5) 0.039(5) 0.003(4) -0.004(3) 0.003(4)
C62 0.018(5) 0.034(5) 0.042(5) 0.002(4) -0.016(4) 0.005(4)
O1 0.016(4) 0.038(3) 0.038(3) -0.003(2) -0.009(2) 0.001(3)
N5 0.020(4) 0.023(3) 0.034(4) -0.004(3) -0.009(3) 0.000(3)
C63 0.024(5) 0.032(5) 0.048(5) 0.005(4) -0.010(4) 0.005(4)
C64 0.029(5) 0.044(5) 0.040(5) 0.004(4) -0.009(4) 0.008(4)
C65 0.071(8) 0.056(6) 0.042(5) 0.005(5) 0.000(5) 0.025(6)
C66 0.063(9) 0.137(11) 0.059(7) 0.028(7) 0.021(6) 0.052(9)
C67 0.103(14) 0.24(2) 0.074(9) 0.036(11) 0.036(9) 0.093(15)
C68 0.152(19) 0.195(18) 0.110(12) 0.065(13) 0.074(13) 0.094(16)
C69 0.018(5) 0.042(5) 0.053(5) 0.006(4) -0.004(4) 0.005(5)
O2 0.023(4) 0.044(4) 0.052(4) 0.001(3) -0.003(3) -0.001(3)
N6 0.019(4) 0.032(4) 0.037(4) -0.010(3) -0.006(3) 0.000(3)
C70 0.020(5) 0.052(6) 0.049(5) 0.004(4) -0.007(4) 0.006(5)
C71 0.032(6) 0.040(5) 0.051(5) 0.004(4) -0.012(4) 0.004(5)
C72 0.033(6) 0.065(7) 0.060(6) 0.009(5) 0.002(5) 0.017(5)
C73 0.022(6) 0.077(7) 0.067(6) -0.017(5) -0.014(4) 0.019(6)
C74 0.045(7) 0.083(8) 0.066(7) 0.000(6) -0.010(5) 0.031(7)
C75 0.094(12) 0.123(12) 0.082(9) -0.032(8) -0.007(8) 0.055(10)
C76 0.018(5) 0.037(5) 0.033(4) 0.002(4) -0.005(3) 0.003(4)
C77 0.014(5) 0.040(5) 0.041(5) 0.010(4) -0.006(3) 0.005(4)
C78 0.019(5) 0.035(5) 0.044(5) -0.004(4) -0.010(4) 0.006(4)
C79 0.019(5) 0.042(5) 0.042(5) 0.002(4) -0.010(4) -0.001(4)
C80 0.023(5) 0.044(5) 0.049(5) -0.007(4) -0.016(4) 0.000(5)
S2 0.0217(13) 0.0392(13) 0.0452(13) -0.0086(10) -0.0105(9) 0.0006(11)
C81 0.014(5) 0.034(5) 0.039(5) 0.005(4) -0.003(4) 0.006(4)
C82 0.018(5) 0.030(5) 0.034(4) 0.000(4) -0.006(4) -0.002(4)
C83 0.012(5) 0.034(5) 0.042(5) 0.004(4) -0.009(3) -0.006(4)
C84 0.022(5) 0.043(5) 0.041(5) -0.003(4) -0.007(4) -0.004(4)
C85 0.026(5) 0.038(5) 0.041(5) 0.002(4) -0.004(4) 0.001(4)
C86 0.021(5) 0.027(4) 0.037(5) -0.001(4) -0.015(4) -0.002(4)
S3 0.0178(12) 0.0294(11) 0.0392(12) -0.0030(9) -0.0107(9) -0.0033(9)
C87 0.021(5) 0.031(5) 0.042(5) 0.004(4) -0.009(4) 0.000(4)
C88 0.019(5) 0.034(5) 0.039(5) 0.001(4) -0.012(4) 0.000(4)
C89 0.019(5) 0.029(5) 0.044(5) 0.004(4) -0.016(4) -0.004(4)
C90 0.023(6) 0.031(5) 0.040(5) -0.005(4) -0.001(4) -0.002(4)
O3 0.026(4) 0.043(4) 0.057(4) -0.010(3) 0.000(3) -0.007(3)
N7 0.020(4) 0.028(4) 0.044(4) -0.004(3) -0.009(3) -0.007(3)
C91 0.022(5) 0.028(4) 0.044(5) -0.003(4) -0.007(4) -0.001(4)
C92 0.030(6) 0.035(5) 0.047(5) 0.004(4) 0.004(4) 0.002(4)
C93 0.024(5) 0.045(5) 0.052(6) 0.003(4) -0.006(4) 0.007(4)
C94 0.032(6) 0.032(5) 0.055(6) 0.002(4) 0.003(4) 0.002(4)
C95 0.024(5) 0.052(6) 0.041(5) -0.011(4) -0.005(4) 0.001(5)
C96 0.053(7) 0.034(5) 0.065(7) -0.003(5) 0.019(5) 0.004(5)
C97 0.016(5) 0.035(5) 0.050(5) 0.002(4) -0.011(4) -0.002(4)
O4 0.029(4) 0.042(4) 0.049(4) -0.006(3) -0.008(3) 0.010(3)
N8 0.028(5) 0.029(4) 0.043(4) -0.006(3) -0.014(3) 0.001(3)
C98 0.029(6) 0.035(5) 0.052(5) -0.002(4) -0.005(4) 0.008(4)
C99 0.031(6) 0.039(5) 0.046(5) -0.007(4) -0.005(4) 0.008(5)
C100 0.022(6) 0.066(7) 0.069(7) -0.006(5) -0.007(5) 0.006(5)
C101 0.044(8) 0.132(11) 0.063(7) 0.022(7) 0.011(6) 0.036(8)
C102 0.061(9) 0.106(11) 0.083(8) -0.025(7) 0.001(7) 0.035(8)
C103 0.043(9) 0.140(14) 0.128(12) 0.014(11) 0.013(8) 0.023(9)
C104 0.026(6) 0.040(5) 0.040(5) 0.006(4) -0.005(4) 0.007(4)
C105 0.031(6) 0.030(5) 0.039(5) 0.005(4) -0.009(4) 0.000(4)
C106 0.044(7) 0.057(7) 0.055(6) 0.002(5) -0.007(5) -0.004(5)
C107 0.039(7) 0.048(6) 0.066(7) 0.007(5) -0.005(5) -0.020(5)
C108 0.038(6) 0.034(5) 0.055(6) -0.013(4) -0.009(5) -0.009(5)
S4 0.0446(18) 0.0433(15) 0.0755(18) -0.0191(13) -0.0028(13) -0.0040(13)
Cl1 0.0442(18) 0.0662(18) 0.0764(18) -0.0021(14) -0.0032(13) 0.0062(14)
C109 0.038(7) 0.072(7) 0.073(7) 0.017(6) 0.000(5) 0.018(6)
C110 0.057(8) 0.092(9) 0.068(7) 0.019(6) 0.013(6) 0.030(7)
Cl2 0.080(2) 0.076(2) 0.091(2) 0.0182(17) 0.0262(18) 0.0296(19)
Cl3 0.065(2) 0.086(2) 0.099(2) 0.0297(19) 0.0034(17) 0.0047(18)
C111 0.044(8) 0.102(10) 0.105(10) 0.030(8) 0.013(7) -0.004(7)
C112 0.127(16) 0.075(10) 0.155(15) 0.034(10) 0.040(12) 0.028(10)
Cl4 0.097(3) 0.078(2) 0.107(3) 0.0087(19) 0.024(2) 0.028(2)
Cl5 0.095(3) 0.116(3) 0.163(4) 0.069(3) 0.039(3) 0.054(3)
C113 0.058(9) 0.091(10) 0.112(11) 0.027(8) 0.000(8) 0.020(8)
C114 0.053(8) 0.067(8) 0.078(8) 0.009(6) -0.019(6) 0.012(7)
Cl6 0.055(2) 0.099(3) 0.128(3) 0.000(2) -0.0138(19) 0.022(2)
Cl7 0.141(4) 0.106(3) 0.134(3) 0.027(3) 0.017(3) 0.038(3)
C115 0.111(14) 0.097(11) 0.097(10) 0.014(8) -0.014(9) 0.039(10)
C116 0.17(2) 0.34(3) 0.162(17) 0.16(2) 0.084(15) 0.19(2)
Cl8 0.286(10) 0.375(11) 0.254(7) 0.188(8) 0.148(7) 0.260(10)
Cl9 0.113(4) 0.118(3) 0.183(4) 0.043(3) 0.070(3) 0.035(3)
C117 0.079(14) 0.25(2) 0.100(13) 0.027(14) 0.012(9) -0.038(14)

loop_
_atom_type_symbol
_atom_type_description
_atom_type_scat_dispersion_real
_atom_type_scat_dispersion_imag
_atom_type_scat_source
C C 0.0033 0.0016 'International Tables Vol C Tables 4.2.6.8 and 6.1.1.4'
H H 0.0000 0.0000 'International Tables Vol C Tables 4.2.6.8 and 6.1.1.4'
N N 0.0061 0.0033 'International Tables Vol C Tables 4.2.6.8 and 6.1.1.4'
O O 0.0106 0.0060 'International Tables Vol C Tables 4.2.6.8 and 6.1.1.4'
S S 0.1246 0.1234 'International Tables Vol C Tables 4.2.6.8 and 6.1.1.4'
Cl Cl 0.1484 0.1585 'International Tables Vol C Tables 4.2.6.8 and 6.1.1.4'

loop_
_geom_angle_atom_site_label_1
_geom_angle_atom_site_label_2
_geom_angle_atom_site_label_3
_geom_angle
_geom_angle_site_symmetry_1
N1 C1 C20 127.8(7) .
N1 C1 C2 109.1(7) .
C20 C1 C2 123.2(7) .
C3 C2 C1 107.9(7) .
C3 C2 C21 116.1(7) .
C1 C2 C21 135.1(7) .
C2 C3 C4 107.1(7) .
C2 C3 C24 113.1(7) .
C4 C3 C24 138.4(7) .
N1 C4 C5 123.4(7) .
N1 C4 C3 109.3(6) .
C5 C4 C3 127.0(7) .
C6 C5 C4 125.4(7) .
C6 C5 C53 116.5(7) .
C4 C5 C53 117.9(7) .
N2 C6 C5 123.5(7) .
N2 C6 C7 105.5(7) .
C5 C6 C7 130.3(7) .
C8 C7 C6 109.0(7) .
C8 C7 C29 113.5(8) .
C6 C7 C29 136.6(8) .
C7 C8 C9 107.2(8) .
C7 C8 C32 114.9(7) .
C9 C8 C32 137.6(8) .
N2 C9 C8 107.7(7) .
N2 C9 C10 127.5(7) .
C8 C9 C10 124.8(8) .
C11 C10 C9 128.9(8) .
C11 C10 H1 115.5 .
C9 C10 H1 115.5 .
N3 C11 C10 126.8(7) .
N3 C11 C12 110.8(6) .
C10 C11 C12 122.3(8) .
C13 C12 C11 106.4(7) .
C13 C12 C37 116.2(7) .
C11 C12 C37 136.5(7) .
C12 C13 C14 107.1(7) .
C12 C13 C40 112.4(7) .
C14 C13 C40 139.2(7) .
N3 C14 C15 123.4(7) .
N3 C14 C13 110.1(6) .
C15 C14 C13 126.5(7) .
C16 C15 C14 125.0(7) .
C16 C15 C81 117.8(7) .
C14 C15 C81 117.1(7) .
N4 C16 C15 122.3(7) .
N4 C16 C17 107.3(7) .
C15 C16 C17 130.1(7) .
C18 C17 C16 107.3(7) .
C18 C17 C45 113.2(7) .
C16 C17 C45 139.5(8) .
C17 C18 C19 108.6(7) .
C17 C18 C48 114.7(7) .
C19 C18 C48 136.7(8) .
N4 C19 C20 126.1(7) .
N4 C19 C18 107.3(7) .
C20 C19 C18 126.6(8) .
C1 C20 C19 129.6(8) .
C1 C20 H2 115.2 .
C19 C20 H2 115.2 .
C1 N1 C4 106.5(7) .
C9 N2 C6 110.4(7) .
C9 N2 H3 124.8 .
C6 N2 H3 124.8 .
C11 N3 C14 105.5(6) .
C19 N4 C16 109.5(6) .
C19 N4 H4 125.3 .
C16 N4 H4 125.3 .
C22 C21 C2 106.3(7) .
C22 C21 C26 106.5(7) .
C2 C21 C26 103.2(7) .
C22 C21 H130 113.4 .
C2 C21 H130 113.4 .
C26 C21 H130 113.4 .
C23 C22 C21 114.2(8) .
C23 C22 H5 122.9 .
C21 C22 H5 122.9 .
C22 C23 C24 115.0(8) .
C22 C23 H6 122.5 .
C24 C23 H6 122.5 .
C3 C24 C23 107.7(7) .
C3 C24 C25 104.8(7) .
C23 C24 C25 106.2(7) .
C3 C24 H131 112.6 .
C23 C24 H131 112.6 .
C25 C24 H131 112.6 .
C27 C25 C26 111.0(7) .
C27 C25 C28 108.7(7) .
C26 C25 C28 111.1(7) .
C27 C25 C24 108.6(7) .
C26 C25 C24 107.9(7) .
C28 C25 C24 109.5(7) .
C25 C26 C21 111.2(7) .
C25 C26 H7 109.4 .
C21 C26 H7 109.4 .
C25 C26 H8 109.4 .
C21 C26 H8 109.4 .
H7 C26 H8 108.0 .
C25 C27 H9 109.5 .
C25 C27 H10 109.5 .
H9 C27 H10 109.5 .
C25 C27 H11 109.5 .
H9 C27 H11 109.5 .
H10 C27 H11 109.5 .
C25 C28 H12 109.5 .
C25 C28 H13 109.5 .
H12 C28 H13 109.5 .
C25 C28 H14 109.5 .
H12 C28 H14 109.5 .
H13 C28 H14 109.5 .
C30 C29 C7 105.9(8) .
C30 C29 C34 108.1(9) .
C7 C29 C34 102.9(7) .
C30 C29 H132 113.0 .
C7 C29 H132 113.0 .
C34 C29 H132 113.0 .
C31 C30 C29 116.3(10) .
C31 C30 H15 121.8 .
C29 C30 H15 121.8 .
C30 C31 C32 113.9(10) .
C30 C31 H16 123.1 .
C32 C31 H16 123.1 .
C8 C32 C31 109.7(9) .
C8 C32 C33 103.4(9) .
C31 C32 C33 106.1(8) .
C8 C32 H133 112.4 .
C31 C32 H133 112.4 .
C33 C32 H133 112.4 .
C32 C33 C34 110.8(9) .
C32 C33 H17 109.5 .
C34 C33 H17 109.5 .
C32 C33 H18 109.5 .
C34 C33 H18 109.5 .
H17 C33 H18 108.1 .
C35 C34 C36 109.5(10) .
C35 C34 C33 109.5(9) .
C36 C34 C33 110.4(10) .
C35 C34 C29 108.4(10) .
C36 C34 C29 112.6(9) .
C33 C34 C29 106.3(9) .
C34 C35 H19 109.5 .
C34 C35 H20 109.5 .
H19 C35 H20 109.5 .
C34 C35 H21 109.5 .
H19 C35 H21 109.5 .
H20 C35 H21 109.5 .
C34 C36 H22 109.5 .
C34 C36 H23 109.5 .
H22 C36 H23 109.5 .
C34 C36 H24 109.5 .
H22 C36 H24 109.5 .
H23 C36 H24 109.5 .
C12 C37 C38 106.9(7) .
C12 C37 C42 105.2(7) .
C38 C37 C42 103.5(7) .
C12 C37 H134 113.4 .
C38 C37 H134 113.4 .
C42 C37 H134 113.4 .
C39 C38 C37 114.1(8) .
C39 C38 H25 122.9 .
C37 C38 H25 122.9 .
C38 C39 C40 115.6(8) .
C38 C39 H26 122.2 .
C40 C39 H26 122.2 .
C39 C40 C13 107.3(6) .
C39 C40 C41 107.2(7) .
C13 C40 C41 104.1(7) .
C39 C40 H135 112.6 .
C13 C40 H135 112.6 .
C41 C40 H135 112.6 .
C44 C41 C42 111.6(8) .
C44 C41 C40 110.6(7) .
C42 C41 C40 108.3(7) .
C44 C41 C43 108.5(8) .
C42 C41 C43 110.2(7) .
C40 C41 C43 107.6(8) .
C41 C42 C37 110.9(7) .
C41 C42 H27 109.5 .
C37 C42 H27 109.5 .
C41 C42 H28 109.5 .
C37 C42 H28 109.5 .
H27 C42 H28 108.1 .
C41 C43 H29 109.5 .
C41 C43 H30 109.5 .
H29 C43 H30 109.5 .
C41 C43 H31 109.5 .
H29 C43 H31 109.5 .
H30 C43 H31 109.5 .
C41 C44 H32 109.5 .
C41 C44 H33 109.5 .
H32 C44 H33 109.5 .
C41 C44 H34 109.5 .
H32 C44 H34 109.5 .
H33 C44 H34 109.5 .
C17 C45 C46 107.8(7) .
C17 C45 C50 106.3(7) .
C46 C45 C50 105.7(7) .
C17 C45 H136 112.2 .
C46 C45 H136 112.2 .
C50 C45 H136 112.2 .
C47 C46 C45 116.6(9) .
C47 C46 H35 121.7 .
C45 C46 H35 121.7 .
C46 C47 C48 113.7(9) .
C46 C47 H36 123.2 .
C48 C47 H36 123.2 .
C18 C48 C47 106.3(8) .
C18 C48 C49 106.6(8) .
C47 C48 C49 104.5(7) .
C18 C48 H137 112.9 .
C47 C48 H137 112.9 .
C49 C48 H137 112.9 .
C48 C49 C50 110.8(7) .
C48 C49 H37 109.5 .
C50 C49 H37 109.5 .
C48 C49 H38 109.5 .
C50 C49 H38 109.5 .
H37 C49 H38 108.1 .
C52 C50 C51 110.3(9) .
C52 C50 C49 110.1(8) .
C51 C50 C49 112.3(9) .
C52 C50 C45 109.8(9) .
C51 C50 C45 108.2(8) .
C49 C50 C45 106.1(7) .
C50 C51 H39 109.5 .
C50 C51 H40 109.5 .
H39 C51 H40 109.5 .
C50 C51 H41 109.5 .
H39 C51 H41 109.5 .
H40 C51 H41 109.5 .
C50 C52 H42 109.5 .
C50 C52 H43 109.5 .
H42 C52 H43 109.5 .
C50 C52 H44 109.5 .
H42 C52 H44 109.5 .
H43 C52 H44 109.5 .
C54 C53 C5 176.4(9) .
C53 C54 C55 176.4(10) .
C56 C55 C54 128.0(8) .
C56 C55 S1 111.3(6) .
C54 C55 S1 120.6(7) .
C55 C56 C57 112.9(8) .
C55 C56 H45 123.6 .
C57 C56 H45 123.6 .
C58 C57 C56 112.7(7) .
C58 C57 H46 123.6 .
C56 C57 H46 123.6 .
C57 C58 C59 121.9(7) .
C57 C58 S1 111.1(6) .
C59 C58 S1 127.0(6) .
C58 S1 C55 92.0(4) .
C60 C59 N5 106.7(6) .
C60 C59 C58 128.2(7) .
N5 C59 C58 125.1(7) .
C59 C60 C61 110.5(7) .
C59 C60 C69 142.7(8) .
C61 C60 C69 106.7(7) .
C76 C61 C60 110.1(7) .
C76 C61 C62 142.6(8) .
C60 C61 C62 107.2(7) .
O1 C62 C61 135.1(7) .
O1 C62 N5 120.5(7) .
C61 C62 N5 104.4(7) .
C59 N5 C62 111.2(6) .
C59 N5 C63 129.6(6) .
C62 N5 C63 119.1(7) .
N5 C63 C64 113.6(6) .
N5 C63 H47 108.9 .
C64 C63 H47 108.9 .
N5 C63 H48 108.9 .
C64 C63 H48 108.9 .
H47 C63 H48 107.7 .
C65 C64 C63 112.2(7) .
C65 C64 H49 109.2 .
C63 C64 H49 109.2 .
C65 C64 H50 109.2 .
C63 C64 H50 109.2 .
H49 C64 H50 107.9 .
C64 C65 C66 114.5(8) .
C64 C65 H51 108.6 .
C66 C65 H51 108.6 .
C64 C65 H52 108.6 .
C66 C65 H52 108.6 .
H51 C65 H52 107.6 .
C65 C66 C67 110.4(11) .
C65 C66 H53 109.6 .
C67 C66 H53 109.6 .
C65 C66 H54 109.6 .
C67 C66 H54 109.6 .
H53 C66 H54 108.1 .
C68 C67 C66 115.7(14) .
C68 C67 H55 108.4 .
C66 C67 H55 108.4 .
C68 C67 H56 108.4 .
C66 C67 H56 108.4 .
H55 C67 H56 107.4 .
C67 C68 H57 109.5 .
C67 C68 H58 109.5 .
H57 C68 H58 109.5 .
C67 C68 H59 109.5 .
H57 C68 H59 109.5 .
H58 C68 H59 109.5 .
O2 C69 N6 120.8(7) .
O2 C69 C60 134.1(8) .
N6 C69 C60 105.1(7) .
C76 N6 C69 111.1(6) .
C76 N6 C70 129.3(7) .
C69 N6 C70 119.3(7) .
N6 C70 C71 112.6(7) .
N6 C70 H60 109.1 .
C71 C70 H60 109.1 .
N6 C70 H61 109.1 .
C71 C70 H61 109.1 .
H60 C70 H61 107.8 .
C70 C71 C72 112.5(7) .
C70 C71 H62 109.1 .
C72 C71 H62 109.1 .
C70 C71 H63 109.1 .
C72 C71 H63 109.1 .
H62 C71 H63 107.8 .
C71 C72 C73 115.1(8) .
C71 C72 H64 108.5 .
C73 C72 H64 108.5 .
C71 C72 H65 108.5 .
C73 C72 H65 108.5 .
H64 C72 H65 107.5 .
C72 C73 C74 110.6(8) .
C72 C73 H66 109.5 .
C74 C73 H66 109.5 .
C72 C73 H67 109.5 .
C74 C73 H67 109.5 .
H66 C73 H67 108.1 .
C75 C74 C73 113.5(10) .
C75 C74 H68 108.9 .
C73 C74 H68 108.9 .
C75 C74 H69 108.9 .
C73 C74 H69 108.9 .
H68 C74 H69 107.7 .
C74 C75 H138 109.5 .
C74 C75 H139 109.5 .
H138 C75 H139 109.5 .
C74 C75 H140 109.5 .
H138 C75 H140 109.5 .
H139 C75 H140 109.5 .
C61 C76 N6 106.9(7) .
C61 C76 C77 126.2(7) .
N6 C76 C77 126.9(7) .
C78 C77 C76 123.7(7) .
C78 C77 S2 110.7(6) .
C76 C77 S2 125.4(6) .
C77 C78 C79 113.1(7) .
C77 C78 H73 123.5 .
C79 C78 H73 123.5 .
C80 C79 C78 112.1(8) .
C80 C79 H74 124.0 .
C78 C79 H74 124.0 .
C79 C80 S2 113.0(7) .
C79 C80 H75 123.5 .
S2 C80 H75 123.5 .
C80 S2 C77 91.1(4) .
C82 C81 C15 178.2(9) .
C81 C82 C83 176.9(9) .
C84 C83 C82 129.5(8) .
C84 C83 S3 110.8(6) .
C82 C83 S3 119.7(6) .
C83 C84 C85 114.2(8) .
C83 C84 H76 122.9 .
C85 C84 H76 122.9 .
C86 C85 C84 112.7(7) .
C86 C85 H77 123.6 .
C84 C85 H77 123.6 .
C85 C86 C87 123.8(7) .
C85 C86 S3 110.8(6) .
C87 C86 S3 125.4(6) .
C86 S3 C83 91.5(4) .
N7 C87 C88 106.8(7) .
N7 C87 C86 127.6(7) .
C88 C87 C86 125.5(8) .
C87 C88 C97 141.5(8) .
C87 C88 C89 109.2(7) .
C97 C88 C89 109.3(7) .
C104 C89 C88 108.7(7) .
C104 C89 C90 142.5(8) .
C88 C89 C90 108.7(7) .
O3 C90 N7 122.8(7) .
O3 C90 C89 133.8(8) .
N7 C90 C89 103.4(7) .
C87 N7 C90 111.9(6) .
C87 N7 C91 129.7(7) .
C90 N7 C91 118.3(7) .
N7 C91 C92 113.0(7) .
N7 C91 H78 109.0 .
C92 C91 H78 109.0 .
N7 C91 H79 109.0 .
C92 C91 H79 109.0 .
H78 C91 H79 107.8 .
C93 C92 C91 112.7(7) .
C93 C92 H80 109.0 .
C91 C92 H80 109.0 .
C93 C92 H81 109.0 .
C91 C92 H81 109.0 .
H80 C92 H81 107.8 .
C92 C93 C94 112.5(7) .
C92 C93 H82 109.1 .
C94 C93 H82 109.1 .
C92 C93 H83 109.1 .
C94 C93 H83 109.1 .
H82 C93 H83 107.8 .
C95 C94 C93 114.3(7) .
C95 C94 H84 108.7 .
C93 C94 H84 108.7 .
C95 C94 H85 108.7 .
C93 C94 H85 108.7 .
H84 C94 H85 107.6 .
C94 C95 C96 113.3(8) .
C94 C95 H86 108.9 .
C96 C95 H86 108.9 .
C94 C95 H87 108.9 .
C96 C95 H87 108.9 .
H86 C95 H87 107.7 .
C95 C96 H88 109.5 .
C95 C96 H89 109.5 .
H88 C96 H89 109.5 .
C95 C96 H90 109.5 .
H88 C96 H90 109.5 .
H89 C96 H90 109.5 .
O4 C97 C88 135.2(8) .
O4 C97 N8 121.3(8) .
C88 C97 N8 103.5(7) .
C104 N8 C97 111.5(7) .
C104 N8 C98 130.2(7) .
C97 N8 C98 117.6(7) .
N8 C98 C99 112.1(7) .
N8 C98 H91 109.2 .
C99 C98 H91 109.2 .
N8 C98 H92 109.2 .
C99 C98 H92 109.2 .
H91 C98 H92 107.9 .
C100 C99 C98 114.8(8) .
C100 C99 H93 108.6 .
C98 C99 H93 108.6 .
C100 C99 H94 108.6 .
C98 C99 H94 108.6 .
H93 C99 H94 107.5 .
C99 C100 C101 114.7(9) .
C99 C100 H95 108.6 .
C101 C100 H95 108.6 .
C99 C100 H96 108.6 .
C101 C100 H96 108.6 .
H95 C100 H96 107.6 .
C100 C101 C102 118.0(10) .
C100 C101 H97 107.8 .
C102 C101 H97 107.8 .
C100 C101 H98 107.8 .
C102 C101 H98 107.8 .
H97 C101 H98 107.1 .
C103 C102 C101 112.7(13) .
C103 C102 H99 109.1 .
C101 C102 H99 109.1 .
C103 C102 H100 109.1 .
C101 C102 H100 109.1 .
H99 C102 H100 107.8 .
C102 C103 H103 109.5 .
C102 C103 H104 109.5 .
H103 C103 H104 109.5 .
C102 C103 H105 109.5 .
H103 C103 H105 109.5 .
H104 C103 H105 109.5 .
N8 C104 C89 106.9(7) .
N8 C104 C105 126.0(7) .
C89 C104 C105 127.1(8) .
C106 C105 C104 124.7(8) .
C106 C105 S4 109.3(7) .
C104 C105 S4 126.0(7) .
C105 C106 C107 115.4(10) .
C105 C106 H109 122.3 .
C107 C106 H109 122.3 .
C108 C107 C106 111.2(10) .
C108 C107 H110 124.4 .
C106 C107 H110 124.4 .
C107 C108 S4 111.6(7) .
C107 C108 H111 124.2 .
S4 C108 H111 124.2 .
C108 S4 C105 92.5(4) .
C110 C109 Cl1 108.9(8) .
C110 C109 H112 109.9 .
Cl1 C109 H112 109.9 .
C110 C109 H113 109.9 .
Cl1 C109 H113 109.9 .
H112 C109 H113 108.3 .
C109 C110 Cl2 110.9(8) .
C109 C110 H114 109.5 .
Cl2 C110 H114 109.5 .
C109 C110 H115 109.5 .
Cl2 C110 H115 109.5 .
H114 C110 H115 108.1 .
C112 C111 Cl3 115.9(10) .
C112 C111 H116 108.3 .
Cl3 C111 H116 108.3 .
C112 C111 H117 108.3 .
Cl3 C111 H117 108.3 .
H116 C111 H117 107.4 .
C111 C112 Cl4 117.7(10) .
C111 C112 H118 107.9 .
Cl4 C112 H118 107.9 .
C111 C112 H119 107.9 .
Cl4 C112 H119 107.9 .
H118 C112 H119 107.2 .
C114 C113 Cl5 115.2(10) .
C114 C113 H120 108.5 .
Cl5 C113 H120 108.5 .
C114 C113 H121 108.5 .
Cl5 C113 H121 108.5 .
H120 C113 H121 107.5 .
C113 C114 Cl6 111.7(9) .
C113 C114 H122 109.3 .
Cl6 C114 H122 109.3 .
C113 C114 H123 109.3 .
Cl6 C114 H123 109.3 .
H122 C114 H123 107.9 .
C116 C115 Cl7 117.6(12) .
C116 C115 H124 107.9 .
Cl7 C115 H124 107.9 .
C116 C115 H125 107.9 .
Cl7 C115 H125 107.9 .
H124 C115 H125 107.2 .
C115 C116 Cl8 121.0(19) .
C115 C116 H126 107.1 .
Cl8 C116 H126 107.1 .
C115 C116 H127 107.1 .
Cl8 C116 H127 107.1 .
H126 C116 H127 106.8 .
C117 C117 Cl9 79(2) 2_766
C117 C117 H128 115.5 2_766
Cl9 C117 H128 115.5 .
C117 C117 H129 115.5 2_766
Cl9 C117 H129 115.5 .
H128 C117 H129 112.5 .

loop_
_geom_bond_atom_site_label_1
_geom_bond_atom_site_label_2
_geom_bond_distance
_geom_bond_site_symmetry_2
C1 N1 1.353(10) .
C1 C20 1.386(11) .
C1 C2 1.463(11) .
C2 C3 1.313(10) .
C2 C21 1.528(12) .
C3 C4 1.450(11) .
C3 C24 1.513(11) .
C4 N1 1.380(9) .
C4 C5 1.400(11) .
C5 C6 1.398(11) .
C5 C53 1.422(11) .
C6 N2 1.381(10) .
C6 C7 1.409(11) .
C7 C8 1.364(12) .
C7 C29 1.526(11) .
C8 C9 1.408(11) .
C8 C32 1.476(12) .
C9 N2 1.348(10) .
C9 C10 1.420(11) .
C10 C11 1.372(10) .
C10 H1 0.9500 .
C11 N3 1.365(10) .
C11 C12 1.453(11) .
C12 C13 1.340(10) .
C12 C37 1.478(11) .
C13 C14 1.454(11) .
C13 C40 1.527(11) .
C14 N3 1.371(9) .
C14 C15 1.420(10) .
C15 C16 1.415(11) .
C15 C81 1.422(11) .
C16 N4 1.391(10) .
C16 C17 1.428(11) .
C17 C18 1.376(11) .
C17 C45 1.463(11) .
C18 C19 1.423(11) .
C18 C48 1.474(12) .
C19 N4 1.371(10) .
C19 C20 1.389(11) .
C20 H2 0.9500 .
N2 H3 0.8800 .
N4 H4 0.8800 .
C21 C22 1.498(12) .
C21 C26 1.571(12) .
C21 H130 1.0000 .
C22 C23 1.320(12) .
C22 H5 0.9500 .
C23 C24 1.528(13) .
C23 H6 0.9500 .
C24 C25 1.569(12) .
C24 H131 1.0000 .
C25 C27 1.539(13) .
C25 C26 1.530(11) .
C25 C28 1.570(12) .
C26 H7 0.9900 .
C26 H8 0.9900 .
C27 H9 0.9800 .
C27 H10 0.9800 .
C27 H11 0.9800 .
C28 H12 0.9800 .
C28 H13 0.9800 .
C28 H14 0.9800 .
C29 C30 1.523(14) .
C29 C34 1.593(15) .
C29 H132 1.0000 .
C30 C31 1.318(14) .
C30 H15 0.9500 .
C31 C32 1.485(14) .
C31 H16 0.9500 .
C32 C33 1.578(15) .
C32 H133 1.0000 .
C33 C34 1.583(15) .
C33 H17 0.9900 .
C33 H18 0.9900 .
C34 C35 1.537(14) .
C34 C36 1.536(16) .
C35 H19 0.9800 .
C35 H20 0.9800 .
C35 H21 0.9800 .
C36 H22 0.9800 .
C36 H23 0.9800 .
C36 H24 0.9800 .
C37 C38 1.541(11) .
C37 C42 1.557(12) .
C37 H134 1.0000 .
C38 C39 1.298(11) .
C38 H25 0.9500 .
C39 C40 1.501(11) .
C39 H26 0.9500 .
C40 C41 1.551(12) .
C40 H135 1.0000 .
C41 C44 1.490(13) .
C41 C42 1.533(12) .
C41 C43 1.557(12) .
C42 H27 0.9900 .
C42 H28 0.9900 .
C43 H29 0.9800 .
C43 H30 0.9800 .
C43 H31 0.9800 .
C44 H32 0.9800 .
C44 H33 0.9800 .
C44 H34 0.9800 .
C45 C46 1.497(13) .
C45 C50 1.599(13) .
C45 H136 1.0000 .
C46 C47 1.285(13) .
C46 H35 0.9500 .
C47 C48 1.526(13) .
C47 H36 0.9500 .
C48 C49 1.564(12) .
C48 H137 1.0000 .
C49 C50 1.569(13) .
C49 H37 0.9900 .
C49 H38 0.9900 .
C50 C52 1.489(13) .
C50 C51 1.494(14) .
C51 H39 0.9800 .
C51 H40 0.9800 .
C51 H41 0.9800 .
C52 H42 0.9800 .
C52 H43 0.9800 .
C52 H44 0.9800 .
C53 C54 1.216(11) .
C54 C55 1.396(11) .
C55 C56 1.370(11) .
C55 S1 1.721(9) .
C56 C57 1.416(11) .
C56 H45 0.9500 .
C57 C58 1.375(11) .
C57 H46 0.9500 .
C58 C59 1.439(10) .
C58 S1 1.725(8) .
C59 C60 1.371(10) .
C59 N5 1.386(10) .
C60 C61 1.422(11) .
C60 C69 1.444(11) .
C61 C76 1.371(10) .
C61 C62 1.432(11) .
C62 O1 1.238(10) .
C62 N5 1.436(10) .
N5 C63 1.438(10) .
C63 C64 1.545(11) .
C63 H47 0.9900 .
C63 H48 0.9900 .
C64 C65 1.497(11) .
C64 H49 0.9900 .
C64 H50 0.9900 .
C65 C66 1.499(14) .
C65 H51 0.9900 .
C65 H52 0.9900 .
C66 C67 1.555(15) .
C66 H53 0.9900 .
C66 H54 0.9900 .
C67 C68 1.358(19) .
C67 H55 0.9900 .
C67 H56 0.9900 .
C68 H57 0.9800 .
C68 H58 0.9800 .
C68 H59 0.9800 .
C69 O2 1.238(10) .
C69 N6 1.408(10) .
N6 C76 1.395(10) .
N6 C70 1.456(10) .
C70 C71 1.499(11) .
C70 H60 0.9900 .
C70 H61 0.9900 .
C71 C72 1.522(12) .
C71 H62 0.9900 .
C71 H63 0.9900 .
C72 C73 1.520(13) .
C72 H64 0.9900 .
C72 H65 0.9900 .
C73 C74 1.596(14) .
C73 H66 0.9900 .
C73 H67 0.9900 .
C74 C75 1.475(15) .
C74 H68 0.9900 .
C74 H69 0.9900 .
C75 H138 0.9800 .
C75 H139 0.9800 .
C75 H140 0.9800 .
C76 C77 1.448(11) .
C77 C78 1.358(11) .
C77 S2 1.737(8) .
C78 C79 1.432(11) .
C78 H73 0.9500 .
C79 C80 1.334(11) .
C79 H74 0.9500 .
C80 S2 1.718(9) .
C80 H75 0.9500 .
C81 C82 1.195(10) .
C82 C83 1.412(11) .
C83 C84 1.351(11) .
C83 S3 1.731(8) .
C84 C85 1.392(11) .
C84 H76 0.9500 .
C85 C86 1.372(11) .
C85 H77 0.9500 .
C86 C87 1.438(11) .
C86 S3 1.726(7) .
C87 N7 1.377(10) .
C87 C88 1.403(11) .
C88 C97 1.408(12) .
C88 C89 1.408(11) .
C89 C104 1.377(11) .
C89 C90 1.447(11) .
C90 O3 1.202(9) .
C90 N7 1.441(10) .
N7 C91 1.451(10) .
C91 C92 1.529(11) .
C91 H78 0.9900 .
C91 H79 0.9900 .
C92 C93 1.505(11) .
C92 H80 0.9900 .
C92 H81 0.9900 .
C93 C94 1.540(12) .
C93 H82 0.9900 .
C93 H83 0.9900 .
C94 C95 1.505(11) .
C94 H84 0.9900 .
C94 H85 0.9900 .
C95 C96 1.529(13) .
C95 H86 0.9900 .
C95 H87 0.9900 .
C96 H88 0.9800 .
C96 H89 0.9800 .
C96 H90 0.9800 .
C97 O4 1.240(10) .
C97 N8 1.430(10) .
N8 C104 1.371(10) .
N8 C98 1.489(10) .
C98 C99 1.524(12) .
C98 H91 0.9900 .
C98 H92 0.9900 .
C99 C100 1.496(12) .
C99 H93 0.9900 .
C99 H94 0.9900 .
C100 C101 1.492(14) .
C100 H95 0.9900 .
C100 H96 0.9900 .
C101 C102 1.524(14) .
C101 H97 0.9900 .
C101 H98 0.9900 .
C102 C103 1.364(17) .
C102 H99 0.9900 .
C102 H100 0.9900 .
C103 H103 0.9800 .
C103 H104 0.9800 .
C103 H105 0.9800 .
C104 C105 1.450(11) .
C105 C106 1.341(13) .
C105 S4 1.710(8) .
C106 C107 1.402(13) .
C106 H109 0.9500 .
C107 C108 1.347(13) .
C107 H110 0.9500 .
C108 S4 1.701(10) .
C108 H111 0.9500 .
Cl1 C109 1.799(10) .
C109 C110 1.417(13) .
C109 H112 0.9900 .
C109 H113 0.9900 .
C110 Cl2 1.802(11) .
C110 H114 0.9900 .
C110 H115 0.9900 .
Cl3 C111 1.729(12) .
C111 C112 1.492(17) .
C111 H116 0.9900 .
C111 H117 0.9900 .
C112 Cl4 1.709(16) .
C112 H118 0.9900 .
C112 H119 0.9900 .
Cl5 C113 1.772(13) .
C113 C114 1.393(15) .
C113 H120 0.9900 .
C113 H121 0.9900 .
C114 Cl6 1.738(11) .
C114 H122 0.9900 .
C114 H123 0.9900 .
Cl7 C115 1.728(14) .
C115 C116 1.47(2) .
C115 H124 0.9900 .
C115 H125 0.9900 .
C116 Cl8 1.599(18) .
C116 H126 0.9900 .
C116 H127 0.9900 .
Cl9 C117 2.15(3) .
C117 C117 1.39(3) 2_766
C117 H128 0.9900 .
C117 H129 0.9900 .

loop_
_geom_hbond_atom_site_label_D
_geom_hbond_atom_site_label_H
_geom_hbond_atom_site_label_A
_geom_hbond_distance_DH
_geom_hbond_distance_HA
_geom_hbond_distance_DA
_geom_hbond_angle_DHA
N2 H3 N1 0.88 2.21 2.784(10) 122.2
N2 H3 N3 0.88 2.55 3.068(8) 118.5
N4 H4 N3 0.88 2.20 2.791(10) 123.8
N4 H4 N1 0.88 2.55 3.068(8) 118.4

loop_
_geom_torsion_atom_site_label_1
_geom_torsion_atom_site_label_2
_geom_torsion_atom_site_label_3
_geom_torsion_atom_site_label_4
_geom_torsion
N1 C1 C2 C3 -3.2(10)
C20 C1 C2 C3 175.9(8)
N1 C1 C2 C21 164.9(9)
C20 C1 C2 C21 -15.9(15)
C1 C2 C3 C4 2.9(9)
C21 C2 C3 C4 -167.8(7)
C1 C2 C3 C24 172.2(7)
C21 C2 C3 C24 1.5(11)
C2 C3 C4 N1 -1.8(9)
C24 C3 C4 N1 -166.9(9)
C2 C3 C4 C5 172.8(8)
C24 C3 C4 C5 7.7(16)
N1 C4 C5 C6 3.7(13)
C3 C4 C5 C6 -170.2(8)
N1 C4 C5 C53 179.0(7)
C3 C4 C5 C53 5.1(12)
C4 C5 C6 N2 -0.8(13)
C53 C5 C6 N2 -176.1(7)
C4 C5 C6 C7 168.5(8)
C53 C5 C6 C7 -6.8(13)
N2 C6 C7 C8 4.0(9)
C5 C6 C7 C8 -166.8(9)
N2 C6 C7 C29 171.7(10)
C5 C6 C7 C29 1.0(17)
C6 C7 C8 C9 -3.1(10)
C29 C7 C8 C9 -173.9(8)
C6 C7 C8 C32 171.7(8)
C29 C7 C8 C32 0.8(12)
C7 C8 C9 N2 1.0(10)
C32 C8 C9 N2 -171.9(11)
C7 C8 C9 C10 179.4(8)
C32 C8 C9 C10 6.4(17)
N2 C9 C10 C11 -3.7(14)
C8 C9 C10 C11 178.3(8)
C9 C10 C11 N3 -2.1(14)
C9 C10 C11 C12 -179.4(8)
N3 C11 C12 C13 -1.1(8)
C10 C11 C12 C13 176.6(7)
N3 C11 C12 C37 167.1(8)
C10 C11 C12 C37 -15.2(14)
C11 C12 C13 C14 2.4(8)
C37 C12 C13 C14 -168.6(7)
C11 C12 C13 C40 172.1(6)
C37 C12 C13 C40 1.1(10)
C12 C13 C14 N3 -3.0(8)
C40 C13 C14 N3 -168.4(9)
C12 C13 C14 C15 174.7(7)
C40 C13 C14 C15 9.4(15)
N3 C14 C15 C16 12.2(12)
C13 C14 C15 C16 -165.3(7)
N3 C14 C15 C81 -171.6(7)
C13 C14 C15 C81 10.9(11)
C14 C15 C16 N4 -3.5(12)
C81 C15 C16 N4 -179.6(7)
C14 C15 C16 C17 169.7(8)
C81 C15 C16 C17 -6.4(12)
N4 C16 C17 C18 1.4(9)
C15 C16 C17 C18 -172.5(8)
N4 C16 C17 C45 -179.3(10)
C15 C16 C17 C45 6.7(17)
C16 C17 C18 C19 -1.4(9)
C45 C17 C18 C19 179.1(7)
C16 C17 C18 C48 176.7(7)
C45 C17 C18 C48 -2.8(11)
C17 C18 C19 N4 0.9(9)
C48 C18 C19 N4 -176.6(10)
C17 C18 C19 C20 -178.7(8)
C48 C18 C19 C20 3.8(17)
N1 C1 C20 C19 -0.8(15)
C2 C1 C20 C19 -179.8(8)
N4 C19 C20 C1 -4.9(15)
C18 C19 C20 C1 174.6(9)
C20 C1 N1 C4 -177.1(8)
C2 C1 N1 C4 2.0(9)
C5 C4 N1 C1 -175.1(8)
C3 C4 N1 C1 -0.3(9)
C8 C9 N2 C6 1.5(9)
C10 C9 N2 C6 -176.8(8)
C5 C6 N2 C9 168.2(8)
C7 C6 N2 C9 -3.3(9)
C10 C11 N3 C14 -178.4(7)
C12 C11 N3 C14 -0.8(8)
C15 C14 N3 C11 -175.6(7)
C13 C14 N3 C11 2.3(8)
C20 C19 N4 C16 179.7(8)
C18 C19 N4 C16 0.0(9)
C15 C16 N4 C19 173.6(7)
C17 C16 N4 C19 -0.9(9)
C3 C2 C21 C22 -53.5(10)
C1 C2 C21 C22 139.0(10)
C3 C2 C21 C26 58.3(9)
C1 C2 C21 C26 -109.2(11)
C2 C21 C22 C23 52.3(10)
C26 C21 C22 C23 -57.2(10)
C21 C22 C23 C24 -1.3(11)
C2 C3 C24 C23 50.1(10)
C4 C3 C24 C23 -145.4(10)
C2 C3 C24 C25 -62.7(9)
C4 C3 C24 C25 101.9(11)
C22 C23 C24 C3 -51.3(10)
C22 C23 C24 C25 60.6(9)
C3 C24 C25 C27 -62.1(8)
C23 C24 C25 C27 -175.9(7)
C3 C24 C25 C26 58.3(9)
C23 C24 C25 C26 -55.5(9)
C3 C24 C25 C28 179.3(7)
C23 C24 C25 C28 65.5(8)
C27 C25 C26 C21 119.0(8)
C28 C25 C26 C21 -119.9(8)
C24 C25 C26 C21 0.1(10)
C22 C21 C26 C25 55.9(9)
C2 C21 C26 C25 -55.8(9)
C8 C7 C29 C30 -50.4(11)
C6 C7 C29 C30 142.2(11)
C8 C7 C29 C34 63.0(10)
C6 C7 C29 C34 -104.4(12)
C7 C29 C30 C31 52.3(13)
C34 C29 C30 C31 -57.4(12)
C29 C30 C31 C32 -2.4(15)
C7 C8 C32 C31 51.1(11)
C9 C8 C32 C31 -136.4(11)
C7 C8 C32 C33 -61.7(10)
C9 C8 C32 C33 110.9(12)
C30 C31 C32 C8 -50.3(13)
C30 C31 C32 C33 60.7(12)
C8 C32 C33 C34 56.8(10)
C31 C32 C33 C34 -58.5(11)
C32 C33 C34 C35 119.7(11)
C32 C33 C34 C36 -119.7(10)
C32 C33 C34 C29 2.8(11)
C30 C29 C34 C35 -65.9(11)
C7 C29 C34 C35 -177.7(9)
C30 C29 C34 C36 172.8(8)
C7 C29 C34 C36 61.0(10)
C30 C29 C34 C33 51.8(10)
C7 C29 C34 C33 -60.0(10)
C13 C12 C37 C38 -51.8(9)
C11 C12 C37 C38 140.9(9)
C13 C12 C37 C42 57.9(9)
C11 C12 C37 C42 -109.5(10)
C12 C37 C38 C39 50.7(10)
C42 C37 C38 C39 -60.1(10)
C37 C38 C39 C40 1.6(11)
C38 C39 C40 C13 -52.9(10)
C38 C39 C40 C41 58.4(9)
C12 C13 C40 C39 51.3(9)
C14 C13 C40 C39 -143.9(10)
C12 C13 C40 C41 -62.1(8)
C14 C13 C40 C41 102.7(11)
C39 C40 C41 C44 -176.2(7)
C13 C40 C41 C44 -62.7(9)
C39 C40 C41 C42 -53.6(9)
C13 C40 C41 C42 59.9(8)
C39 C40 C41 C43 65.5(8)
C13 C40 C41 C43 179.0(7)
C44 C41 C42 C37 118.4(8)
C40 C41 C42 C37 -3.6(10)
C43 C41 C42 C37 -121.1(9)
C12 C37 C42 C41 -53.9(9)
C38 C37 C42 C41 58.2(9)
C18 C17 C45 C46 -49.6(9)
C16 C17 C45 C46 131.2(11)
C18 C17 C45 C50 63.4(10)
C16 C17 C45 C50 -115.8(11)
C17 C45 C46 C47 52.4(10)
C50 C45 C46 C47 -61.0(10)
C45 C46 C47 C48 -0.3(12)
C17 C18 C48 C47 53.5(10)
C19 C18 C48 C47 -129.1(11)
C17 C18 C48 C49 -57.5(10)
C19 C18 C48 C49 119.9(11)
C46 C47 C48 C18 -52.0(11)
C46 C47 C48 C49 60.6(10)
C18 C48 C49 C50 55.1(10)
C47 C48 C49 C50 -57.2(10)
C48 C49 C50 C52 119.7(9)
C48 C49 C50 C51 -116.9(9)
C48 C49 C50 C45 1.0(11)
C17 C45 C50 C52 -177.7(8)
C46 C45 C50 C52 -63.3(10)
C17 C45 C50 C51 61.9(9)
C46 C45 C50 C51 176.3(8)
C17 C45 C50 C49 -58.8(10)
C46 C45 C50 C49 55.6(9)
C54 C55 C56 C57 -179.4(8)
S1 C55 C56 C57 1.5(10)
C55 C56 C57 C58 -1.0(11)
C56 C57 C58 C59 178.4(7)
C56 C57 C58 S1 0.0(9)
C57 C58 S1 C55 0.8(7)
C59 C58 S1 C55 -177.6(7)
C56 C55 S1 C58 -1.3(7)
C54 C55 S1 C58 179.6(7)
C57 C58 C59 C60 -5.4(13)
S1 C58 C59 C60 172.7(7)
C57 C58 C59 N5 174.2(8)
S1 C58 C59 N5 -7.6(12)
N5 C59 C60 C61 0.8(9)
C58 C59 C60 C61 -179.5(7)
N5 C59 C60 C69 177.4(10)
C58 C59 C60 C69 -3.0(17)
C59 C60 C61 C76 176.8(7)
C69 C60 C61 C76 -1.0(9)
C59 C60 C61 C62 -1.2(9)
C69 C60 C61 C62 -179.0(7)
C76 C61 C62 O1 1.8(19)
C60 C61 C62 O1 178.7(9)
C76 C61 C62 N5 -175.9(10)
C60 C61 C62 N5 1.1(8)
C60 C59 N5 C62 -0.1(8)
C58 C59 N5 C62 -179.8(7)
C60 C59 N5 C63 176.9(7)
C58 C59 N5 C63 -2.8(12)
O1 C62 N5 C59 -178.7(7)
C61 C62 N5 C59 -0.6(8)
O1 C62 N5 C63 4.0(11)
C61 C62 N5 C63 -178.0(6)
C59 N5 C63 C64 88.5(10)
C62 N5 C63 C64 -94.7(8)
N5 C63 C64 C65 -174.8(7)
C63 C64 C65 C66 -64.6(11)
C64 C65 C66 C67 -179.9(10)
C65 C66 C67 C68 -169.1(15)
C59 C60 C69 O2 5.6(19)
C61 C60 C69 O2 -177.8(9)
C59 C60 C69 N6 -176.5(10)
C61 C60 C69 N6 0.2(9)
O2 C69 N6 C76 179.0(8)
C60 C69 N6 C76 0.7(9)
O2 C69 N6 C70 3.9(12)
C60 C69 N6 C70 -174.4(7)
C76 N6 C70 C71 98.0(10)
C69 N6 C70 C71 -87.9(10)
N6 C70 C71 C72 170.8(7)
C70 C71 C72 C73 63.4(11)
C71 C72 C73 C74 -178.6(8)
C72 C73 C74 C75 178.7(11)
C60 C61 C76 N6 1.4(9)
C62 C61 C76 N6 178.3(10)
C60 C61 C76 C77 -177.8(7)
C62 C61 C76 C77 -0.9(17)
C69 N6 C76 C61 -1.3(9)
C70 N6 C76 C61 173.2(8)
C69 N6 C76 C77 177.9(7)
C70 N6 C76 C77 -7.6(13)
C61 C76 C77 C78 -6.3(13)
N6 C76 C77 C78 174.6(8)
C61 C76 C77 S2 169.7(7)
N6 C76 C77 S2 -9.4(12)
C76 C77 C78 C79 178.0(7)
S2 C77 C78 C79 1.5(9)
C77 C78 C79 C80 -1.1(11)
C78 C79 C80 S2 0.2(10)
C79 C80 S2 C77 0.6(7)
C78 C77 S2 C80 -1.2(7)
C76 C77 S2 C80 -177.6(7)
C82 C83 C84 C85 177.5(8)
S3 C83 C84 C85 0.0(10)
C83 C84 C85 C86 1.1(11)
C84 C85 C86 C87 179.5(7)
C84 C85 C86 S3 -1.6(9)
C85 C86 S3 C83 1.4(7)
C87 C86 S3 C83 -179.8(7)
C84 C83 S3 C86 -0.8(7)
C82 C83 S3 C86 -178.6(7)
C85 C86 C87 N7 -169.6(8)
S3 C86 C87 N7 11.7(12)
C85 C86 C87 C88 7.6(13)
S3 C86 C87 C88 -171.1(7)
N7 C87 C88 C97 179.3(10)
C86 C87 C88 C97 1.6(17)
N7 C87 C88 C89 -0.9(9)
C86 C87 C88 C89 -178.6(8)
C87 C88 C89 C104 178.3(7)
C97 C88 C89 C104 -1.8(10)
C87 C88 C89 C90 1.7(10)
C97 C88 C89 C90 -178.4(7)
C104 C89 C90 O3 5(2)
C88 C89 C90 O3 179.8(10)
C104 C89 C90 N7 -176.5(11)
C88 C89 C90 N7 -1.7(9)
C88 C87 N7 C90 -0.2(9)
C86 C87 N7 C90 177.4(8)
C88 C87 N7 C91 -175.4(7)
C86 C87 N7 C91 2.2(14)
O3 C90 N7 C87 179.9(8)
C89 C90 N7 C87 1.2(9)
O3 C90 N7 C91 -4.3(12)
C89 C90 N7 C91 177.0(7)
C87 N7 C91 C92 -91.0(10)
C90 N7 C91 C92 94.1(9)
N7 C91 C92 C93 178.2(7)
C91 C92 C93 C94 -179.2(7)
C92 C93 C94 C95 174.6(7)
C93 C94 C95 C96 -178.1(7)
C87 C88 C97 O4 -1(2)
C89 C88 C97 O4 179.3(10)
C87 C88 C97 N8 180.0(10)
C89 C88 C97 N8 0.1(9)
O4 C97 N8 C104 -177.8(8)
C88 C97 N8 C104 1.6(9)
O4 C97 N8 C98 -6.1(12)
C88 C97 N8 C98 173.2(7)
C104 N8 C98 C99 87.5(10)
C97 N8 C98 C99 -82.3(9)
N8 C98 C99 C100 162.5(7)
C98 C99 C100 C101 178.8(9)
C99 C100 C101 C102 172.8(10)
C100 C101 C102 C103 71.7(16)
C97 N8 C104 C89 -2.7(9)
C98 N8 C104 C89 -172.9(8)
C97 N8 C104 C105 177.9(8)
C98 N8 C104 C105 7.6(14)
C88 C89 C104 N8 2.7(9)
C90 C89 C104 N8 177.5(11)
C88 C89 C104 C105 -177.9(8)
C90 C89 C104 C105 -3.1(18)
N8 C104 C105 C106 178.9(9)
C89 C104 C105 C106 -0.5(14)
N8 C104 C105 S4 0.4(12)
C89 C104 C105 S4 -179.0(7)
C104 C105 C106 C107 -179.1(8)
S4 C105 C106 C107 -0.4(11)
C105 C106 C107 C108 0.8(14)
C106 C107 C108 S4 -0.8(12)
C107 C108 S4 C105 0.5(8)
C106 C105 S4 C108 -0.1(8)
C104 C105 S4 C108 178.6(8)
Cl1 C109 C110 Cl2 178.1(6)
Cl3 C111 C112 Cl4 -61.5(16)
Cl5 C113 C114 Cl6 -177.0(6)
Cl7 C115 C116 Cl8 -58.1(18)
